data_2008512
loop_
_publ_author_name
'Lo, Kong Mun'
'Kumar Das, V. G.'
'Ng, Seik Weng'
'Hook, James M.'

_publ_section_title
;<i>catena</i>-Poly[triphenyltin-\m-(<i>N</i>,<i>N</i>-diethylthiocarbamoylthioacetato-<i>O</i>:<i>O</i>')],
 <i>catena</i>-poly[triphenyltin-\m-(<i>N</i>-methyl-<i>N</i>-phenylthiocarbamoylthioacetato-<i>O</i>:<i>O</i>')]
 and
 triphenyl(<i>N</i>,<i>N</i>-tetramethylenethiocarbamoylthioacetato-<i>O</i>)tin
;
_journal_issue 5
_journal_name_full 'Acta Crystallographica Section C'
_journal_page_first 744
_journal_page_last 748
_journal_paper_doi 10.1107/S0108270199002954
_journal_volume 55
_journal_year 1999
_chemical_formula_iupac '[Sn (C6 H5)3 (C7 H10 N O2 S2)]'
_chemical_formula_moiety 'C25 H25 N O2 S2 Sn'
_chemical_formula_sum 'C25 H25 N O2 S2 Sn'
_chemical_formula_weight 554.27
_chemical_name_systematic
;
 (N,N-tetramethylenethiocarbamoylthioacetato)triphenyltin
;
_space_group_IT_number 2
_symmetry_cell_setting triclinic
_symmetry_space_group_name_Hall '-P 1'
_symmetry_space_group_name_H-M 'P -1'
_audit_creation_method SHELXL-97
_cell_angle_alpha 107.064(4)
_cell_angle_beta 95.246(3)
_cell_angle_gamma 97.153(4)
_cell_formula_units_Z 2
_cell_length_a 9.7442(3)
_cell_length_b 9.8923(5)
_cell_length_c 13.3187(4)
_cell_measurement_reflns_used 25
_cell_measurement_temperature 298(2)
_cell_measurement_theta_max 16.0
_cell_measurement_theta_min 14.0
_cell_volume 1206.62(9)
_computing_cell_refinement 'CELDIM in CAD-4 VAX/PC Fortran System (Enraf-Nonius, 1988)'
_computing_data_collection 'CAD-4/PC (Kretschmar, 1994)'
_computing_data_reduction 'XCAD4 (Harms, 1997)'
_computing_molecular_graphics 'ORTEPII (Johnson, 1976)'
_computing_publication_material SHELXL97
_computing_structure_refinement 'SHELXL97 (Sheldrick, 1997a)'
_computing_structure_solution 'SHELXS97 (Sheldrick, 1997b)'
_diffrn_ambient_temperature 298(2)
_diffrn_measured_fraction_theta_full 0.994
_diffrn_measured_fraction_theta_max 0.994
_diffrn_measurement_device_type 'Enraf-Nonius CAD-4'
_diffrn_measurement_method \w-2\q
_diffrn_radiation_monochromator graphite
_diffrn_radiation_source 'fine-focus sealed tube'
_diffrn_radiation_type MoK\a
_diffrn_radiation_wavelength 0.71073
_diffrn_reflns_av_R_equivalents 0.0089
_diffrn_reflns_av_sigmaI/netI 0.0147
_diffrn_reflns_limit_h_max 11
_diffrn_reflns_limit_h_min 0
_diffrn_reflns_limit_k_max 11
_diffrn_reflns_limit_k_min -11
_diffrn_reflns_limit_l_max 15
_diffrn_reflns_limit_l_min -15
_diffrn_reflns_number 4532
_diffrn_reflns_theta_full 25.06
_diffrn_reflns_theta_max 25.06
_diffrn_reflns_theta_min 1.61
_diffrn_standards_decay_% 1
_diffrn_standards_interval_time 60
_diffrn_standards_number 3
_exptl_absorpt_coefficient_mu 1.253
_exptl_absorpt_correction_T_max 0.738
_exptl_absorpt_correction_T_min 0.677
_exptl_absorpt_correction_type '\y scan (North et al., 1968)'
_exptl_crystal_colour Colorless
_exptl_crystal_density_diffrn 1.526
_exptl_crystal_density_method 'not measured'
_exptl_crystal_description Block
_exptl_crystal_F_000 560
_exptl_crystal_size_max 0.43
_exptl_crystal_size_mid 0.22
_exptl_crystal_size_min 0.22
_refine_diff_density_max 0.320
_refine_diff_density_min -0.281
_refine_ls_extinction_method none
_refine_ls_goodness_of_fit_ref 1.003
_refine_ls_hydrogen_treatment 'constr, with U(H) = 1.5U~eq~(C)'
_refine_ls_matrix_type full
_refine_ls_number_parameters 280
_refine_ls_number_reflns 4259
_refine_ls_number_restraints 0
_refine_ls_restrained_S_all 1.003
_refine_ls_R_factor_all 0.024
_refine_ls_R_factor_gt 0.021
_refine_ls_shift/su_max 0.002
_refine_ls_shift/su_mean 0.000
_refine_ls_structure_factor_coef Fsqd
_refine_ls_weighting_details 'w = 1/[\s^2^(Fo^2^)+(0.0340P)^2^+0.4226P] where P = (Fo^2^+2Fc^2^)/3'
_refine_ls_weighting_scheme calc
_refine_ls_wR_factor_ref 0.057
_reflns_number_gt 3971
_reflns_number_total 4259
_reflns_threshold_expression I>2\s(I)
_cod_data_source_file sk1233.cif
_cod_data_source_block III
_cod_depositor_comments
;
The following automatic conversions were performed:
'_symmetry_cell_setting' value 'Triclinic' changed to 'triclinic'
according to '/home/saulius/struct/CIF-dictionaries/cif_core.dic'
dictionary named 'cif_core.dic' version 2.4.1 from 2010-06-29.

Automatic conversion script
Id: cif_fix_enum 1527 2010-12-29 10:47:43Z saulius 

The following automatic conversions were performed:

'_symmetry_cell_setting' value 'Triclinic' changed to 'triclinic'
according to /home/saulius/struct/CIF-dictionaries/cif_core.dic
dictionary named 'cif_core.dic' version 2.4.1 from 2010-06-29.

Automatic conversion script
Id: cif_fix_values 1715 2011-07-08 13:25:40Z adriana 

The following automatic conversions were performed:

'_refine_ls_weighting_scheme' value 'calc w =
1/[\s^2^(Fo^2^)+(0.0340P)^2^+0.4226P] where P = (Fo^2^+2Fc^2^)/3' was
changed to 'calc'. New tag '_refine_ls_weighting_details' was
created. The value of the new tag was set to 'w =
1/[\s^2^(Fo^2^)+(0.0340P)^2^+0.4226P] where P = (Fo^2^+2Fc^2^)/3'.

Automatic conversion script
Id: cif_fix_values 3143 2015-03-26 13:38:13Z robertas 
;
_cod_original_cell_volume 1206.62(8)
_cod_database_code 2008512

loop_
_symmetry_equiv_pos_as_xyz
'x, y, z'
'-x, -y, -z'

loop_
_atom_site_label
_atom_site_fract_x
_atom_site_fract_y
_atom_site_fract_z
_atom_site_U_iso_or_equiv
_atom_site_adp_type
_atom_site_calc_flag
_atom_site_refinement_flags
_atom_site_occupancy
_atom_site_disorder_assembly
_atom_site_disorder_group
_atom_site_type_symbol
Sn1 .07068(2) .54201(2) .315570(10) .04580(10) Uani d . 1 . . Sn
S1 .18411(9) .75438(8) -.01906(5) .0747(2) Uani d . 1 . . S
S2 .41130(8) .89260(10) .16498(6) .0734(2) Uani d . 1 . . S
O1 .1624(2) .5312(2) .18110(10) .0680(10) Uani d . 1 . . O
O2 .0571(2) .7124(2) .1713(2) .0720(10) Uani d . 1 . . O
N1 .2983(2) 1.0188(2) .0365(2) .0540(10) Uani d . 1 . . N
C1 -.1498(2) .5187(2) .2903(2) .0480(10) Uani d . 1 . . C
C2 -.2202(3) .6176(3) .2612(2) .0610(10) Uani d . 1 . . C
C3 -.3649(3) .6009(3) .2530(2) .0760(10) Uani d . 1 . . C
C4 -.4372(3) .4876(4) .2745(3) .0790(10) Uani d . 1 . . C
C5 -.3689(3) .3889(3) .3030(2) .0730(10) Uani d . 1 . . C
C6 -.2262(3) .4036(3) .3105(2) .0580(10) Uani d . 1 . . C
C7 .1711(2) .7307(2) .4348(2) .0450(10) Uani d . 1 . . C
C8 .3146(3) .7626(3) .4577(3) .0730(10) Uani d . 1 . . C
C9 .3760(3) .8818(3) .5417(3) .0890(10) Uani d . 1 . . C
C10 .2972(3) .9689(3) .6008(2) .0730(10) Uani d . 1 . . C
C11 .1567(3) .9399(3) .5788(2) .0670(10) Uani d . 1 . . C
C12 .0941(2) .8208(3) .4965(2) .0540(10) Uani d . 1 . . C
C13 .1363(2) .3529(2) .3344(2) .0440(10) Uani d . 1 . . C
C14 .2292(2) .3578(3) .4210(2) .0540(10) Uani d . 1 . . C
C15 .2684(3) .2328(3) .4325(2) .0650(10) Uani d . 1 . . C
C16 .2177(3) .1038(3) .3587(2) .0620(10) Uani d . 1 . . C
C17 .1273(3) .0972(3) .2714(2) .0600(10) Uani d . 1 . . C
C18 .0867(3) .2211(2) .2601(2) .0530(10) Uani d . 1 . . C
C19 .1339(3) .6275(3) .1375(2) .0570(10) Uani d . 1 . . C
C20 .2054(4) .6172(3) .0401(2) .0730(10) Uani d . 1 . . C
C21 .3037(2) .9018(3) .0641(2) .0510(10) Uani d . 1 . . C
C22 .2045(3) 1.0302(3) -.0519(2) .0720(10) Uani d . 1 . . C
C23 .2364(5) 1.1821(5) -.0472(5) .150(2) Uani d . 1 . . C
C24 .3380(5) 1.2589(4) .0398(3) .0960(10) Uani d . 1 . . C
C25 .3870(3) 1.1563(3) .0935(2) .0680(10) Uani d . 1 . . C
H2 -.1706 .6952 .2473 .091 Uiso calc R 1 . . H
H3 -.4123 .6667 .2329 .114 Uiso calc R 1 . . H
H4 -.5340 .4773 .2698 .118 Uiso calc R 1 . . H
H5 -.4193 .3120 .3173 .109 Uiso calc R 1 . . H
H6 -.1802 .3360 .3294 .087 Uiso calc R 1 . . H
H8 .3700 .7044 .4169 .109 Uiso calc R 1 . . H
H9 .4727 .9021 .5576 .133 Uiso calc R 1 . . H
H10 .3397 1.0486 .6566 .110 Uiso calc R 1 . . H
H11 .1023 1.0000 .6190 .100 Uiso calc R 1 . . H
H12 -.0028 .8010 .4825 .081 Uiso calc R 1 . . H
H14 .2653 .4452 .4715 .081 Uiso calc R 1 . . H
H15 .3301 .2369 .4912 .098 Uiso calc R 1 . . H
H16 .2443 .0205 .3675 .094 Uiso calc R 1 . . H
H17 .0936 .0096 .2202 .089 Uiso calc R 1 . . H
H18 .0247 .2160 .2012 .080 Uiso calc R 1 . . H
H20a .1697 .5251 -.0123 .109 Uiso calc R 1 . . H
H20b .3044 .6197 .0592 .109 Uiso calc R 1 . . H
H22a .1077 1.0055 -.0434 .108 Uiso calc R 1 . . H
H22b .2225 .9677 -.1189 .108 Uiso calc R 1 . . H
H23a .2701 1.1882 -.1123 .225 Uiso calc R 1 . . H
H23b .1518 1.2247 -.0410 .225 Uiso calc R 1 . . H
H24a .2984 1.3319 .0892 .144 Uiso calc R 1 . . H
H24b .4161 1.3057 .0157 .144 Uiso calc R 1 . . H
H25a .4847 1.1499 .0877 .103 Uiso calc R 1 . . H
H25b .3749 1.1860 .1679 .103 Uiso calc R 1 . . H

loop_
_atom_site_aniso_label
_atom_site_aniso_U_11
_atom_site_aniso_U_22
_atom_site_aniso_U_33
_atom_site_aniso_U_12
_atom_site_aniso_U_13
_atom_site_aniso_U_23
Sn1 .05530(10) .03934(9) .04526(9) .01323(6) .00592(6) .01468(6)
S1 .1131(6) .0617(4) .0460(3) -.0044(4) -.0055(3) .0236(3)
S2 .0705(4) .0974(6) .0590(4) .0376(4) .0008(3) .0270(4)
O1 .1050(10) .0560(10) .0620(10) .0330(10) .0320(10) .0290(10)
O2 .0790(10) .0710(10) .0800(10) .0290(10) .0240(10) .0370(10)
N1 .0530(10) .0590(10) .0530(10) .0110(10) .0060(10) .0210(10)
C1 .0570(10) .0440(10) .0380(10) .0100(10) .0000(10) .0060(10)
C2 .065(2) .0520(10) .066(2) .0160(10) .0040(10) .0180(10)
C3 .069(2) .073(2) .083(2) .027(2) -.0030(10) .017(2)
C4 .055(2) .086(2) .081(2) .0060(10) .0010(10) .008(2)
C5 .066(2) .072(2) .071(2) -.0060(10) .0010(10) .0180(10)
C6 .068(2) .0540(10) .0490(10) .0040(10) .0000(10) .0140(10)
C7 .0450(10) .0410(10) .0530(10) .0100(10) .0050(10) .0190(10)
C8 .0460(10) .057(2) .111(2) .0130(10) .0120(10) .018(2)
C9 .049(2) .070(2) .134(3) .0020(10) -.019(2) .023(2)
C10 .079(2) .052(2) .077(2) .0030(10) -.015(2) .0130(10)
C11 .078(2) .055(2) .063(2) .0100(10) .0150(10) .0090(10)
C12 .0480(10) .0510(10) .0620(10) .0060(10) .0100(10) .0140(10)
C13 .0510(10) .0420(10) .0440(10) .0140(10) .0080(10) .0170(10)
C14 .0560(10) .0590(10) .0480(10) .0170(10) .0050(10) .0150(10)
C15 .067(2) .081(2) .060(2) .0360(10) .0080(10) .0310(10)
C16 .071(2) .063(2) .074(2) .0350(10) .0270(10) .0370(10)
C17 .070(2) .0460(10) .066(2) .0160(10) .0180(10) .0150(10)
C18 .0640(10) .0460(10) .0500(10) .0140(10) .0020(10) .0150(10)
C19 .077(2) .0450(10) .0510(10) .0100(10) .0090(10) .0170(10)
C20 .116(2) .054(2) .057(2) .020(2) .028(2) .0230(10)
C21 .0560(10) .0600(10) .0420(10) .0190(10) .0120(10) .0160(10)
C22 .071(2) .085(2) .072(2) .0120(10) -.0020(10) .046(2)
C23 .119(3) .115(3) .237(6) -.015(3) -.060(4) .124(4)
C24 .134(3) .060(2) .099(3) .027(2) .028(2) .025(2)
C25 .062(2) .061(2) .078(2) .0040(10) .0110(10) .0170(10)

loop_
_atom_type_symbol
_atom_type_description
_atom_type_scat_dispersion_real
_atom_type_scat_dispersion_imag
_atom_type_scat_source
C C 0.0033 0.0016 'International Tables Vol C Tables 4.2.6.8 and 6.1.1.4'
H H 0.0000 0.0000 'International Tables Vol C Tables 4.2.6.8 and 6.1.1.4'
N N 0.0061 0.0033 'International Tables Vol C Tables 4.2.6.8 and 6.1.1.4'
O O 0.0106 0.0060 'International Tables Vol C Tables 4.2.6.8 and 6.1.1.4'
S S 0.1246 0.1234 'International Tables Vol C Tables 4.2.6.8 and 6.1.1.4'
Sn Sn -0.6537 1.4246 'International Tables Vol C Tables 4.2.6.8 and 6.1.1.4'

loop_
_geom_angle_atom_site_label_1
_geom_angle_atom_site_label_2
_geom_angle_atom_site_label_3
_geom_angle
_geom_angle_publ_flag
C1 Sn1 C7 115.20(10) yes
C1 Sn1 C13 111.00(10) yes
C1 Sn1 O1 113.70(10) yes
C7 Sn1 C13 113.20(10) yes
C7 Sn1 O1 107.40(10) yes
C13 Sn1 O1 94.60(10) yes
C21 S1 C20 103.00(10) no
C19 O1 Sn1 113.6(2) no
C21 N1 C22 125.5(2) no
C21 N1 C25 123.0(2) no
C22 N1 C25 111.5(2) no
C2 C1 C6 118.9(2) no
C2 C1 Sn1 123.0(2) no
C6 C1 Sn1 118.0(2) no
C3 C2 C1 120.0(3) no
C4 C3 C2 119.9(3) no
C3 C4 C5 120.7(3) no
C4 C5 C6 119.9(3) no
C5 C6 C1 120.6(3) no
C12 C7 C8 117.8(2) no
C12 C7 Sn1 120.4(2) no
C8 C7 Sn1 121.7(2) no
C7 C8 C9 119.8(3) no
C10 C9 C8 121.0(3) no
C11 C10 C9 120.0(3) no
C10 C11 C12 119.8(3) no
C7 C12 C11 121.7(2) no
C14 C13 C18 118.2(2) no
C14 C13 Sn1 121.3(2) no
C18 C13 Sn1 120.6(2) no
C13 C14 C15 120.2(2) no
C16 C15 C14 120.8(2) no
C15 C16 C17 119.9(2) no
C18 C17 C16 119.6(2) no
C17 C18 C13 121.4(2) no
O1 C19 O2 122.9(2) no
O1 C19 C20 111.8(2) no
O2 C19 C20 125.3(2) no
C19 C20 S1 115.0(2) no
N1 C21 S2 124.2(2) no
N1 C21 S1 112.4(2) no
S2 C21 S1 123.4(2) no
N1 C22 C23 104.3(3) no
C24 C23 C22 110.9(3) no
C23 C24 C25 108.8(3) no
N1 C25 C24 104.3(2) no

loop_
_geom_bond_atom_site_label_1
_geom_bond_atom_site_label_2
_geom_bond_site_symmetry_2
_geom_bond_distance
_geom_bond_publ_flag
Sn1 O1 . 2.055(2) yes
Sn1 C1 . 2.117(2) yes
Sn1 C7 . 2.118(2) yes
Sn1 C13 . 2.125(2) yes
S1 C21 . 1.762(3) no
S1 C20 . 1.782(3) no
S2 C21 . 1.658(2) no
O1 C19 . 1.297(3) no
O2 C19 . 1.210(3) no
N1 C21 . 1.319(3) no
N1 C22 . 1.463(3) no
N1 C25 . 1.468(3) no
C1 C2 . 1.385(3) no
C1 C6 . 1.389(3) no
C2 C3 . 1.389(4) no
C3 C4 . 1.365(5) no
C4 C5 . 1.368(4) no
C5 C6 . 1.372(4) no
C7 C12 . 1.372(3) no
C7 C8 . 1.379(3) no
C8 C9 . 1.389(4) no
C9 C10 . 1.352(5) no
C10 C11 . 1.350(4) no
C11 C12 . 1.379(4) no
C13 C14 . 1.385(3) no
C13 C18 . 1.382(3) no
C14 C15 . 1.384(4) no
C15 C16 . 1.362(4) no
C16 C17 . 1.374(4) no
C17 C18 . 1.379(3) no
C19 C20 . 1.510(4) no
C22 C23 . 1.478(5) no
C23 C24 . 1.410(6) no
C24 C25 . 1.502(4) no
